data_2243815
loop_
_publ_author_name
'Noor, Shabana'
'Suda, Shintaro'
'Haraguchi, Tomoyuki'
'Khatoon, Fehmeeda'
'Akitsu, Takashiro'

_publ_section_title
;
 Chiral crystallization of a zinc(II) complex
;
_journal_issue 5
_journal_name_full 'Acta Crystallographica Section E'
_journal_page_first 542
_journal_page_last 546
_journal_paper_doi 10.1107/S2056989021003650
_journal_volume 77
_journal_year 2021
_chemical_formula_iupac '[Zn (C22 H27 N3 O4)], C1 H4 O1'
_chemical_formula_moiety 'C22 H27 N3 O4 Zn, C1 H4 O1'
_chemical_formula_sum 'C23 H31 N3 O5 Zn'
_chemical_formula_weight 494.88
_chemical_name_systematic
'{6,6'-Dimethoxy-2,2'-[(4-azaheptane-1,7-diyl)bis(nitrilomethanylidyne)]diphenolato}zinc(II) methanol monosolvate'
_space_group_crystal_system orthorhombic
_space_group_IT_number 33
_space_group_name_Hall 'P 2c -2n'
_space_group_name_H-M_alt 'P n a 21'
_atom_sites_solution_hydrogens geom
_atom_sites_solution_primary dual
_audit_creation_method SHELXL-2016/6
_cell_angle_alpha 90
_cell_angle_beta 90
_cell_angle_gamma 90
_cell_formula_units_Z 4
_cell_length_a 14.5937(6)
_cell_length_b 11.4425(5)
_cell_length_c 13.5794(5)
_cell_measurement_reflns_used 3270
_cell_measurement_temperature 293.(2)
_cell_measurement_theta_max 23.9291
_cell_measurement_theta_min 2.2147
_cell_volume 2267.60(16)
_computing_cell_refinement
;
APEX3 (Bruker, 2017)
;
_computing_data_collection
;
APEX3 (Bruker, 2017)
;
_computing_data_reduction
;
SAINT (Bruker, 2017)
;
_computing_molecular_graphics
;
<i>shelXle</i> (H\"ubschle <i>et al.</i>,  2011)
;
_computing_publication_material
;
SHELXTL (Sheldrick, 2008)
;
_computing_structure_refinement
;
<i>SHELXL2016/6</i> (Sheldrick, 2015b)
;
_computing_structure_solution
;
<i>SHELXT2014/5</i> (Sheldrick, 2015a)
;
_diffrn_ambient_temperature 293.(2)
_diffrn_detector_area_resol_mean 7.3910
_diffrn_measured_fraction_theta_full 0.999
_diffrn_measured_fraction_theta_max 0.885
_diffrn_measurement_device_type 'Bruker APEXIII CCD'
_diffrn_measurement_method '\f and \w scans'
_diffrn_radiation_type MoK\a
_diffrn_radiation_wavelength 0.71073
_diffrn_reflns_av_R_equivalents 0.0354
_diffrn_reflns_av_unetI/netI 0.0449
_diffrn_reflns_limit_h_max 20
_diffrn_reflns_limit_h_min -21
_diffrn_reflns_limit_k_max 16
_diffrn_reflns_limit_k_min -16
_diffrn_reflns_limit_l_max 18
_diffrn_reflns_limit_l_min -18
_diffrn_reflns_number 28025
_diffrn_reflns_theta_full 31.24
_diffrn_reflns_theta_max 31.24
_diffrn_reflns_theta_min 2.26
_exptl_absorpt_coefficient_mu 1.123
_exptl_absorpt_correction_T_max 0.63
_exptl_absorpt_correction_T_min 0.53
_exptl_absorpt_correction_type multi-scan
_exptl_absorpt_process_details
;
(SADABS; Bruker, 2017)
;
_exptl_crystal_colour yellow
_exptl_crystal_density_diffrn 1.450
_exptl_crystal_density_method 'not measured'
_exptl_crystal_description prism
_exptl_crystal_F_000 1040
_exptl_crystal_size_max 0.525
_exptl_crystal_size_mid 0.491
_exptl_crystal_size_min 0.454
_refine_diff_density_max 0.560
_refine_diff_density_min -0.466
_refine_ls_abs_structure_details
;
Flack <i>x</i> determined using 1852 quotients
[(<i>I</i>^+^)-(<i>I</i>^-^)]/[(<i>I</i>^+^)+(<i>I</i>^-^)]
(Parsons <i>et al.</i>,  2013)
;
_refine_ls_abs_structure_Flack 0.006(5)
_refine_ls_extinction_coef 0.0091(12)
_refine_ls_extinction_method
;
SHELXL-2016/6 (Sheldrick 2015b)
;
_refine_ls_goodness_of_fit_ref 1.043
_refine_ls_hydrogen_treatment constr
_refine_ls_matrix_type full
_refine_ls_number_parameters 294
_refine_ls_number_reflns 6099
_refine_ls_number_restraints 1
_refine_ls_restrained_S_all 1.043
_refine_ls_R_factor_all 0.0539
_refine_ls_R_factor_gt 0.0350
_refine_ls_shift/su_max 0.001
_refine_ls_shift/su_mean 0.000
_refine_ls_structure_factor_coef Fsqd
_refine_ls_weighting_details 'w=1/[\s^2^(Fo^2^)+(0.0516P)^2^] where P=(Fo^2^+2Fc^2^)/3'
_refine_ls_weighting_scheme calc
_refine_ls_wR_factor_gt 0.0791
_refine_ls_wR_factor_ref 0.0865
_reflns_number_gt 4682
_reflns_number_total 6099
_reflns_threshold_expression 'I > 2\s(I)'
_cod_data_source_file jy2006sup1.cif
_cod_data_source_block I
_cod_database_code 2243815
_shelx_space_group_comment
;
The symmetry employed for this shelxl refinement is uniquely defined
by the following loop, which should always be used as a source of
symmetry information in preference to the above space-group names.
They are only intended as comments.
;

loop_
_space_group_symop_operation_xyz
'x, y, z'
'-x, -y, z+1/2'
'x+1/2, -y+1/2, z'
'-x+1/2, y+1/2, z+1/2'

loop_
_atom_site_type_symbol
_atom_site_label
_atom_site_fract_x
_atom_site_fract_y
_atom_site_fract_z
_atom_site_U_iso_or_equiv
_atom_site_adp_type
_atom_site_calc_flag
_atom_site_occupancy
_atom_site_disorder_assembly
_atom_site_disorder_group
Zn Zn1 0.52170(2) 0.52816(3) 0.56294(4) 0.04284(12) Uani d 1 . .
O O1 0.40493(18) 0.1936(2) 0.4333(2) 0.0724(8) Uani d 1 . .
N N1 0.65984(15) 0.4787(2) 0.5612(3) 0.0493(5) Uani d 1 . .
C C1 0.3627(3) 0.1110(5) 0.3702(4) 0.0857(13) Uani d 1 . .
H H1A 0.396883 0.10538 0.310017 0.129 Uiso calc 1 . .
H H1B 0.301217 0.135516 0.355979 0.129 Uiso calc 1 . .
H H1C 0.361408 0.036045 0.401999 0.129 Uiso calc 1 . .
O O2 0.48708(13) 0.3687(2) 0.52144(19) 0.0520(5) Uani d 1 . .
N N2 0.5413(2) 0.5782(3) 0.7143(2) 0.0650(8) Uani d 1 . .
H H2 0.529572 0.662482 0.715739 0.078 Uiso calc 1 . .
C C2 0.4980(2) 0.1835(3) 0.4463(3) 0.0549(8) Uani d 1 . .
O O3 0.53164(12) 0.6620(2) 0.46866(16) 0.0457(5) Uani d 1 . .
N N3 0.38225(17) 0.5711(2) 0.58014(19) 0.0486(6) Uani d 1 . .
C C3 0.5487(3) 0.0903(3) 0.4162(3) 0.0693(10) Uani d 1 . .
H H3 0.520034 0.028129 0.38465 0.083 Uiso calc 1 . .
C C4 0.6437(3) 0.0868(3) 0.4321(3) 0.0720(10) Uani d 1 . .
H H4 0.677466 0.021275 0.414127 0.086 Uiso calc 1 . .
O O4 0.58178(14) 0.7754(2) 0.30994(16) 0.0545(5) Uani d 1 . .
C C5 0.6856(2) 0.1802(3) 0.4741(3) 0.0610(8) Uani d 1 . .
H H5 0.74875 0.179029 0.483288 0.073 Uiso calc 1 . .
O O5 0.5841(3) 0.8341(4) 0.5950(4) 0.140(2) Uani d 1 . .
H H5A 0.581512 0.801846 0.541104 0.21 Uiso calc 1 . .
C C6 0.5391(2) 0.2829(3) 0.4930(2) 0.0453(6) Uani d 1 . .
C C7 0.6353(2) 0.2785(3) 0.5037(2) 0.0479(6) Uani d 1 . .
C C8 0.68830(19) 0.3763(3) 0.54147(19) 0.0502(7) Uani d 1 . .
H H8 0.750228 0.362278 0.552506 0.06 Uiso calc 1 . .
C C9 0.7273(3) 0.5641(4) 0.5954(3) 0.0735(11) Uani d 1 . .
H H9A 0.731688 0.625957 0.54678 0.088 Uiso calc 1 . .
H H9B 0.786656 0.526017 0.59861 0.088 Uiso calc 1 . .
C C10 0.7079(3) 0.6176(5) 0.6924(4) 0.0995(17) Uani d 1 . .
H H10A 0.763926 0.615887 0.730831 0.119 Uiso calc 1 . .
H H10B 0.692303 0.698978 0.681751 0.119 Uiso calc 1 . .
C C11 0.6358(4) 0.5649(5) 0.7506(3) 0.0890(14) Uani d 1 . .
H H11A 0.638748 0.597758 0.816366 0.107 Uiso calc 1 . .
H H11B 0.648732 0.48201 0.756321 0.107 Uiso calc 1 . .
C C13 0.4737(4) 0.5284(4) 0.7786(4) 0.0809(15) Uani d 1 . .
H H13A 0.488874 0.551024 0.845482 0.097 Uiso calc 1 . .
H H13B 0.47908 0.444052 0.774871 0.097 Uiso calc 1 . .
C C14 0.3754(4) 0.5598(5) 0.7606(3) 0.0848(14) Uani d 1 . .
H H14A 0.369652 0.644202 0.763231 0.102 Uiso calc 1 . .
H H14B 0.338813 0.527906 0.81384 0.102 Uiso calc 1 . .
C C15 0.3349(3) 0.5172(4) 0.6626(3) 0.0708(11) Uani d 1 . .
H H15A 0.340711 0.432901 0.658309 0.085 Uiso calc 1 . .
H H15B 0.270299 0.536678 0.659841 0.085 Uiso calc 1 . .
C C16 0.33585(19) 0.6329(3) 0.5196(2) 0.0491(7) Uani d 1 . .
H H16 0.273212 0.638729 0.531279 0.059 Uiso calc 1 . .
C C17 0.37116(18) 0.6945(3) 0.4351(2) 0.0444(6) Uani d 1 . .
C C18 0.46571(18) 0.7052(3) 0.4135(2) 0.0395(6) Uani d 1 . .
C C19 0.3057(2) 0.7452(3) 0.3712(3) 0.0560(8) Uani d 1 . .
H H19 0.243749 0.739602 0.386674 0.067 Uiso calc 1 . .
C C20 0.3314(2) 0.8021(3) 0.2878(3) 0.0606(8) Uani d 1 . .
H H20 0.287289 0.833751 0.246236 0.073 Uiso calc 1 . .
C C21 0.4235(2) 0.8127(3) 0.2647(2) 0.0536(8) Uani d 1 . .
H H21 0.440955 0.850523 0.207094 0.064 Uiso calc 1 . .
C C22 0.4898(2) 0.7674(3) 0.3267(2) 0.0432(6) Uani d 1 . .
C C23 0.6092(3) 0.8324(4) 0.2225(3) 0.0684(10) Uani d 1 . .
H H23A 0.585095 0.791083 0.166649 0.103 Uiso calc 1 . .
H H23B 0.674874 0.833728 0.218869 0.103 Uiso calc 1 . .
H H23C 0.586221 0.910978 0.222502 0.103 Uiso calc 1 . .
C C24 0.5060(6) 0.8915(6) 0.6115(6) 0.123(2) Uani d 1 . .
H H24A 0.519332 0.971869 0.626096 0.185 Uiso calc 1 . .
H H24B 0.47469 0.856789 0.666377 0.185 Uiso calc 1 . .
H H24C 0.467835 0.887306 0.554073 0.185 Uiso calc 1 . .

loop_
_atom_site_aniso_label
_atom_site_aniso_U_11
_atom_site_aniso_U_22
_atom_site_aniso_U_33
_atom_site_aniso_U_12
_atom_site_aniso_U_13
_atom_site_aniso_U_23
Zn1 0.04857(18) 0.04890(19) 0.03106(16) 0.00482(12) -0.00223(18) 0.00193(18)
O1 0.0517(13) 0.0781(16) 0.0876(19) -0.0119(13) 0.0060(13) -0.0318(16)
N1 0.0489(10) 0.0563(13) 0.0427(11) -0.0010(10) -0.0077(17) 0.0044(15)
C1 0.075(3) 0.101(3) 0.081(3) -0.025(2) 0.002(2) -0.032(3)
O2 0.0430(9) 0.0563(12) 0.0568(13) 0.0031(9) 0.0028(9) -0.0092(11)
N2 0.0852(19) 0.073(2) 0.0362(14) 0.0177(17) -0.0110(14) -0.0066(15)
C2 0.0546(15) 0.057(2) 0.0533(19) -0.0019(15) 0.0102(15) -0.0081(17)
O3 0.0393(9) 0.0580(13) 0.0399(10) 0.0031(9) -0.0055(8) 0.0109(10)
N3 0.0498(12) 0.0543(13) 0.0416(15) 0.0015(11) 0.0116(11) 0.0017(11)
C3 0.078(2) 0.056(2) 0.073(2) -0.0023(18) 0.011(2) -0.0154(19)
C4 0.075(2) 0.058(2) 0.083(3) 0.0167(18) 0.013(2) -0.010(2)
O4 0.0462(10) 0.0713(14) 0.0459(11) -0.0025(10) -0.0006(9) 0.0192(11)
C5 0.0577(17) 0.065(2) 0.0597(19) 0.0159(16) 0.0042(15) 0.0035(17)
O5 0.152(4) 0.088(2) 0.181(5) 0.016(2) -0.098(4) -0.033(3)
C6 0.0496(14) 0.0481(16) 0.0383(14) 0.0045(13) 0.0059(12) -0.0011(13)
C7 0.0490(14) 0.0536(16) 0.0411(15) 0.0061(14) 0.0025(13) 0.0063(13)
C8 0.0425(12) 0.0681(18) 0.0399(18) 0.0039(13) -0.0036(11) 0.0076(13)
C9 0.068(2) 0.072(2) 0.080(3) -0.0142(19) -0.0219(19) 0.007(2)
C10 0.085(3) 0.116(4) 0.097(4) -0.006(3) -0.036(3) -0.028(3)
C11 0.111(4) 0.109(3) 0.047(2) -0.009(3) -0.029(2) -0.002(2)
C13 0.115(4) 0.088(4) 0.041(2) 0.000(2) 0.009(2) 0.0057(19)
C14 0.108(3) 0.099(3) 0.047(2) 0.027(3) 0.028(2) 0.010(2)
C15 0.074(2) 0.075(2) 0.063(2) -0.0035(19) 0.026(2) 0.0137(19)
C16 0.0394(12) 0.0556(16) 0.0522(15) 0.0033(13) 0.0045(13) -0.0066(15)
C17 0.0406(13) 0.0490(14) 0.0436(14) 0.0035(12) -0.0033(12) -0.0017(13)
C18 0.0405(12) 0.0432(14) 0.0347(13) 0.0033(11) -0.0082(10) 0.0015(11)
C19 0.0407(14) 0.0634(19) 0.064(2) 0.0070(14) -0.0124(15) -0.0038(17)
C20 0.0544(16) 0.0613(19) 0.066(2) 0.0089(15) -0.0237(16) 0.0129(17)
C21 0.0617(18) 0.0544(17) 0.0446(16) -0.0014(15) -0.0120(15) 0.0125(14)
C22 0.0459(14) 0.0437(15) 0.0401(15) -0.0009(12) -0.0065(12) 0.0036(13)
C23 0.064(2) 0.083(3) 0.058(2) -0.002(2) 0.0065(18) 0.026(2)
C24 0.189(6) 0.083(4) 0.097(4) 0.033(4) -0.034(4) -0.016(3)

loop_
_atom_type_symbol
_atom_type_description
_atom_type_scat_dispersion_real
_atom_type_scat_dispersion_imag
_atom_type_scat_source
C C 0.0033 0.0016 'International Tables Vol C Tables 4.2.6.8 and 6.1.1.4'
H H 0.0000 0.0000 'International Tables Vol C Tables 4.2.6.8 and 6.1.1.4'
N N 0.0061 0.0033 'International Tables Vol C Tables 4.2.6.8 and 6.1.1.4'
O O 0.0106 0.0060 'International Tables Vol C Tables 4.2.6.8 and 6.1.1.4'
Zn Zn 0.2839 1.4301 'International Tables Vol C Tables 4.2.6.8 and 6.1.1.4'

loop_
_geom_angle_atom_site_label_1
_geom_angle_atom_site_label_2
_geom_angle_atom_site_label_3
_geom_angle_site_symmetry_1
_geom_angle_site_symmetry_3
_geom_angle
_geom_angle_publ_flag
O2 Zn1 O3 . . 122.87(10) yes
O2 Zn1 N1 . . 89.63(9) ?
O3 Zn1 N1 . . 97.45(10) ?
O2 Zn1 N3 . . 90.01(9) ?
O3 Zn1 N3 . . 87.84(9) ?
N1 Zn1 N3 . . 173.91(12) yes
O2 Zn1 N2 . . 123.50(13) ?
O3 Zn1 N2 . . 113.44(12) ?
N1 Zn1 N2 . . 87.40(13) ?
N3 Zn1 N2 . . 87.73(11) ?
C2 O1 C1 . . 116.9(3) ?
C8 N1 C9 . . 117.5(3) ?
C8 N1 Zn1 . . 124.4(2) ?
C9 N1 Zn1 . . 117.7(2) ?
O1 C1 H1A . . 109.5 ?
O1 C1 H1B . . 109.5 ?
H1A C1 H1B . . 109.5 ?
O1 C1 H1C . . 109.5 ?
H1A C1 H1C . . 109.5 ?
H1B C1 H1C . . 109.5 ?
C6 O2 Zn1 . . 129.32(19) ?
C13 N2 C11 . . 113.5(4) ?
C13 N2 Zn1 . . 112.6(3) ?
C11 N2 Zn1 . . 114.6(3) ?
C13 N2 H2 . . 105.0 ?
C11 N2 H2 . . 105.0 ?
Zn1 N2 H2 . . 105.0 ?
C3 C2 O1 . . 124.3(4) ?
C3 C2 C6 . . 121.8(3) ?
O1 C2 C6 . . 113.8(3) ?
C18 O3 Zn1 . . 126.77(18) ?
C16 N3 C15 . . 118.6(3) ?
C16 N3 Zn1 . . 124.7(2) ?
C15 N3 Zn1 . . 116.4(2) ?
C2 C3 C4 . . 120.9(4) ?
C2 C3 H3 . . 119.6 ?
C4 C3 H3 . . 119.6 ?
C5 C4 C3 . . 119.2(3) ?
C5 C4 H4 . . 120.4 ?
C3 C4 H4 . . 120.4 ?
C22 O4 C23 . . 116.7(2) ?
C4 C5 C7 . . 121.1(3) ?
C4 C5 H5 . . 119.5 ?
C7 C5 H5 . . 119.5 ?
C24 O5 H5A . . 109.5 ?
O2 C6 C7 . . 125.2(3) ?
O2 C6 C2 . . 119.2(3) ?
C7 C6 C2 . . 115.7(3) ?
C5 C7 C6 . . 121.3(3) ?
C5 C7 C8 . . 116.1(3) ?
C6 C7 C8 . . 122.6(3) ?
N1 C8 C7 . . 127.6(3) ?
N1 C8 H8 . . 116.2 ?
C7 C8 H8 . . 116.2 ?
N1 C9 C10 . . 115.4(4) ?
N1 C9 H9A . . 108.4 ?
C10 C9 H9A . . 108.4 ?
N1 C9 H9B . . 108.4 ?
C10 C9 H9B . . 108.4 ?
H9A C9 H9B . . 107.5 ?
C11 C10 C9 . . 116.9(4) ?
C11 C10 H10A . . 108.1 ?
C9 C10 H10A . . 108.1 ?
C11 C10 H10B . . 108.1 ?
C9 C10 H10B . . 108.1 ?
H10A C10 H10B . . 107.3 ?
C10 C11 N2 . . 117.1(4) ?
C10 C11 H11A . . 108.0 ?
N2 C11 H11A . . 108.0 ?
C10 C11 H11B . . 108.0 ?
N2 C11 H11B . . 108.0 ?
H11A C11 H11B . . 107.3 ?
N2 C13 C14 . . 117.6(4) ?
N2 C13 H13A . . 107.9 ?
C14 C13 H13A . . 107.9 ?
N2 C13 H13B . . 107.9 ?
C14 C13 H13B . . 107.9 ?
H13A C13 H13B . . 107.2 ?
C13 C14 C15 . . 115.7(4) ?
C13 C14 H14A . . 108.4 ?
C15 C14 H14A . . 108.4 ?
C13 C14 H14B . . 108.4 ?
C15 C14 H14B . . 108.4 ?
H14A C14 H14B . . 107.4 ?
N3 C15 C14 . . 110.5(3) ?
N3 C15 H15A . . 109.5 ?
C14 C15 H15A . . 109.5 ?
N3 C15 H15B . . 109.5 ?
C14 C15 H15B . . 109.5 ?
H15A C15 H15B . . 108.1 ?
N3 C16 C17 . . 126.3(3) ?
N3 C16 H16 . . 116.8 ?
C17 C16 H16 . . 116.8 ?
C19 C17 C18 . . 119.8(3) ?
C19 C17 C16 . . 116.5(3) ?
C18 C17 C16 . . 123.7(3) ?
O3 C18 C17 . . 124.3(3) ?
O3 C18 C22 . . 118.7(2) ?
C17 C18 C22 . . 117.1(2) ?
C20 C19 C17 . . 121.3(3) ?
C20 C19 H19 . . 119.3 ?
C17 C19 H19 . . 119.3 ?
C19 C20 C21 . . 119.9(3) ?
C19 C20 H20 . . 120.0 ?
C21 C20 H20 . . 120.0 ?
C22 C21 C20 . . 120.5(3) ?
C22 C21 H21 . . 119.7 ?
C20 C21 H21 . . 119.7 ?
O4 C22 C21 . . 124.1(3) ?
O4 C22 C18 . . 114.5(2) ?
C21 C22 C18 . . 121.4(3) ?
O4 C23 H23A . . 109.5 ?
O4 C23 H23B . . 109.5 ?
H23A C23 H23B . . 109.5 ?
O4 C23 H23C . . 109.5 ?
H23A C23 H23C . . 109.5 ?
H23B C23 H23C . . 109.5 ?
O5 C24 H24A . . 109.5 ?
O5 C24 H24B . . 109.5 ?
H24A C24 H24B . . 109.5 ?
O5 C24 H24C . . 109.5 ?
H24A C24 H24C . . 109.5 ?
H24B C24 H24C . . 109.5 ?

loop_
_geom_bond_atom_site_label_1
_geom_bond_atom_site_label_2
_geom_bond_site_symmetry_2
_geom_bond_distance
_geom_bond_publ_flag
Zn1 O2 . 1.975(2) yes
Zn1 O3 . 2.001(2) yes
Zn1 N1 . 2.094(2) yes
Zn1 N3 . 2.107(2) yes
Zn1 N2 . 2.152(3) yes
O1 C2 . 1.375(4) ?
O1 C1 . 1.416(5) ?
N1 C8 . 1.273(4) ?
N1 C9 . 1.462(5) ?
C1 H1A . 0.96 ?
C1 H1B . 0.96 ?
C1 H1C . 0.96 ?
O2 C6 . 1.300(4) ?
N2 C13 . 1.435(6) ?
N2 C11 . 1.473(6) ?
N2 H2 . 0.98 ?
C2 C3 . 1.361(5) ?
C2 C6 . 1.432(5) ?
O3 C18 . 1.316(3) ?
N3 C16 . 1.278(4) ?
N3 C15 . 1.453(4) ?
C3 C4 . 1.403(6) ?
C3 H3 . 0.93 ?
C4 C5 . 1.357(6) ?
C4 H4 . 0.93 ?
O4 C22 . 1.365(4) ?
O4 C23 . 1.413(4) ?
C5 C7 . 1.402(4) ?
C5 H5 . 0.93 ?
O5 C24 . 1.334(8) ?
O5 H5A . 0.82 ?
C6 C7 . 1.413(4) ?
C7 C8 . 1.453(5) ?
C8 H8 . 0.93 ?
C9 C10 . 1.480(7) ?
C9 H9A . 0.97 ?
C9 H9B . 0.97 ?
C10 C11 . 1.448(7) ?
C10 H10A . 0.97 ?
C10 H10B . 0.97 ?
C11 H11A . 0.97 ?
C11 H11B . 0.97 ?
C13 C14 . 1.499(7) ?
C13 H13A . 0.97 ?
C13 H13B . 0.97 ?
C14 C15 . 1.535(7) ?
C14 H14A . 0.97 ?
C14 H14B . 0.97 ?
C15 H15A . 0.97 ?
C15 H15B . 0.97 ?
C16 C17 . 1.443(4) ?
C16 H16 . 0.93 ?
C17 C19 . 1.415(4) ?
C17 C18 . 1.416(4) ?
C18 C22 . 1.421(4) ?
C19 C20 . 1.359(5) ?
C19 H19 . 0.93 ?
C20 C21 . 1.386(5) ?
C20 H20 . 0.93 ?
C21 C22 . 1.382(4) ?
C21 H21 . 0.93 ?
C23 H23A . 0.96 ?
C23 H23B . 0.96 ?
C23 H23C . 0.96 ?
C24 H24A . 0.96 ?
C24 H24B . 0.96 ?
C24 H24C . 0.96 ?

loop_
_geom_hbond_atom_site_label_D
_geom_hbond_atom_site_label_H
_geom_hbond_atom_site_label_A
_geom_hbond_site_symmetry_A
_geom_hbond_distance_DH
_geom_hbond_distance_HA
_geom_hbond_distance_DA
_geom_hbond_angle_DHA
_geom_hbond_publ_flag
C13 H13A O2 2_665 0.97 2.58 3.549(6) 172.4 y
C10 H10B O5 . 0.97 2.50 3.340(7) 144.2 y
O5 H5A O3 . 0.82 2.01 2.722(5) 144.1 y

_cod_database_fobs_code 2243815
